data_2102696
loop_
_publ_author_name
'Loehlin, James H.'
'Okasako, Elizabeth L. N.'

_publ_section_title
;
 Analysis of structures with saturated hydrogen bonding
;
_journal_issue 1
_journal_name_full 'Acta Crystallographica Section B'
_journal_page_first 132
_journal_page_last 141
_journal_paper_doi 10.1107/S0108768106045046
_journal_volume 63
_journal_year 2007
_chemical_formula_moiety ' C4 H10 I N O '
_chemical_formula_sum 'C4 H10 I N O'
_chemical_formula_weight 215.03
_chemical_name_systematic
;
morpholinium iodide
;
_space_group_IT_number 14
_symmetry_cell_setting monoclinic
_symmetry_space_group_name_Hall '-P 2ybc'
_symmetry_space_group_name_H-M 'P 1 21/c 1'
_atom_sites_solution_hydrogens geom
_atom_sites_solution_primary direct
_audit_creation_method CRYSTALS_ver_12-03-99
_cell_angle_alpha 90
_cell_angle_beta 98.703(4)
_cell_angle_gamma 90
_cell_formula_units_Z 4
_cell_length_a 6.6521(3)
_cell_length_b 10.4682(8)
_cell_length_c 10.2590(4)
_cell_measurement_reflns_used 25
_cell_measurement_temperature 294
_cell_measurement_theta_max 22
_cell_measurement_theta_min 18
_cell_volume 706.17(7)
_computing_cell_refinement
;
 EXPRESS (Enraf-Nonius, 1993)
;
_computing_data_collection
;
 EXPRESS (Enraf-Nonius, 1993)
;
_computing_data_reduction
;
 EXPRESS (Enraf-Nonius, 1993)
;
_computing_molecular_graphics
;
 CAMERON (Watkin et al 1996)
;
_computing_publication_material
;
 CRYSTALS (Watkin et al 2001)
;
_computing_structure_refinement
;
 CRYSTALS (Watkin et al 2001)
;
_computing_structure_solution
;
 SIR92 (Altomare et al, 1994)
;
_diffrn_ambient_temperature 294
_diffrn_measured_fraction_theta_full 0.548
_diffrn_measured_fraction_theta_max 0.524
_diffrn_measurement_device_type
;
Enraf-Nonius CAD-4
;
_diffrn_measurement_method \w/2\q
_diffrn_radiation_monochromator graphite
_diffrn_radiation_type 'Mo K\a'
_diffrn_radiation_wavelength 0.71073
_diffrn_reflns_av_R_equivalents 0.01
_diffrn_reflns_limit_h_max 8
_diffrn_reflns_limit_h_min -8
_diffrn_reflns_limit_k_max 0
_diffrn_reflns_limit_k_min -13
_diffrn_reflns_limit_l_max 0
_diffrn_reflns_limit_l_min -12
_diffrn_reflns_number 1600
_diffrn_reflns_theta_full 20.052
_diffrn_reflns_theta_max 26.298
_diffrn_reflns_theta_min 2.797
_diffrn_standards_decay_% 0.00
_diffrn_standards_interval_count 0
_diffrn_standards_interval_time 120
_diffrn_standards_number 3
_exptl_absorpt_coefficient_mu 4.438
_exptl_absorpt_correction_T_max 0.70
_exptl_absorpt_correction_T_min 0.39
_exptl_absorpt_correction_type psi-scan
_exptl_absorpt_process_details
;
 Azimutal absorption correction (North et al, 1968)
;
_exptl_crystal_colour ' colorless '
_exptl_crystal_density_diffrn 2.022
_exptl_crystal_density_meas ?
_exptl_crystal_description ' plate '
_exptl_crystal_F_000 408.000
_exptl_crystal_size_max 0.66
_exptl_crystal_size_mid 0.26
_exptl_crystal_size_min 0.08
_refine_diff_density_max 0.70
_refine_diff_density_min -0.49
_refine_ls_extinction_coef 80.2(19)
_refine_ls_extinction_method 'Larson 1970 Crystallographic Computing eq 22'
_refine_ls_goodness_of_fit_ref 1.1072
_refine_ls_hydrogen_treatment mixed
_refine_ls_matrix_type full
_refine_ls_number_parameters 73
_refine_ls_number_reflns 1323
_refine_ls_R_factor_all 0.0204
_refine_ls_R_factor_gt 0.0179
_refine_ls_shift/su_max 0.001629
_refine_ls_structure_factor_coef F
_refine_ls_weighting_details
;
Method = Prince modified Chebychev polynomial, (Watkin, 1994)
 W = [weight] * [1-(deltaF/6*sigmaF)^2]^2
 0.710 -0.154 0.397 -0.143 0.253E-01
;
_refine_ls_weighting_scheme calc
_refine_ls_wR_factor_all 0.0216
_refine_ls_wR_factor_gt 0.0192
_refine_ls_wR_factor_ref 0.0192
_reflns_number_gt 1323
_reflns_number_total 1519
_reflns_threshold_expression I>2.00u(I)
_cod_data_source_file gp5014.cif
_cod_data_source_block MORPHI
_cod_depositor_comments
;
The following automatic conversions were performed:
'_symmetry_cell_setting' value 'Monoclinic' changed to 'monoclinic'
according to '/home/saulius/struct/CIF-dictionaries/cif_core.dic'
dictionary named 'cif_core.dic' version 2.4.1 from 2010-06-29.

Automatic conversion script
Id: cif_fix_enum 1527 2010-12-29 10:47:43Z saulius 

The following automatic conversions were performed:

'_chemical_melting_point' value 'not measured' was changed to '?' -
the value is undefined or not given.

Automatic conversion script
Id: cif_fix_values 1646 2011-03-28 12:23:43Z adriana 

The following automatic conversions were performed:

'_chemical_melting_point' value 'not measured' was changed to '?' -
the value is undefined or not given.

'_symmetry_cell_setting' value
'Monoclinic' changed to 'monoclinic' according to
/home/saulius/struct/CIF-dictionaries/cif_core.dic dictionary named
'cif_core.dic' version 2.4.1 from 2010-06-29.

Automatic conversion script
Id: cif_fix_values 1715 2011-07-08 13:25:40Z adriana 
;
_cod_original_sg_symbol_H-M 'P 1 21/c 1 '
_cod_original_formula_sum ' C4 H10 I N O '
_cod_database_code 2102696
_cod_database_fobs_code 2102696

loop_
_symmetry_equiv_pos_as_xyz
x,y,z
-x,-y,-z
-x,y+1/2,-z+1/2
x,-y+1/2,z+1/2

loop_
_atom_site_type_symbol
_atom_site_label
_atom_site_fract_x
_atom_site_fract_y
_atom_site_fract_z
_atom_site_U_iso_or_equiv
_atom_site_adp_type
_atom_site_occupancy
N N1 0.7158(3) 0.0872(2) 0.7922(2) 0.0359 Uani 1.0000
C C2 0.6806(4) 0.2107(2) 0.7220(3) 0.0449 Uani 1.0000
C C3 0.8000(5) 0.2150(3) 0.6080(3) 0.0494 Uani 1.0000
O O4 0.7465(3) 0.11048(17) 0.52046(17) 0.0494 Uani 1.0000
C C5 0.7959(5) -0.0062(3) 0.5876(3) 0.0504 Uani 1.0000
C C6 0.6772(4) -0.0235(2) 0.7002(3) 0.0466 Uani 1.0000
I I7 0.24388(2) 0.115476(16) 0.914979(17) 0.0436 Uani 1.0000
H H21 0.7176(4) 0.2829(2) 0.7848(3) 0.0513 Uiso 1.0000
H H22 0.5332(4) 0.2167(2) 0.6842(3) 0.0513 Uiso 1.0000
H H31 0.9476(5) 0.2073(3) 0.6448(3) 0.0654 Uiso 1.0000
H H32 0.7755(5) 0.2978(3) 0.5596(3) 0.0654 Uiso 1.0000
H H51 0.9435(5) -0.0041(3) 0.6254(3) 0.0594 Uiso 1.0000
H H52 0.7694(5) -0.0796(3) 0.5250(3) 0.0594 Uiso 1.0000
H H61 0.7121(4) -0.1062(2) 0.7470(3) 0.0532 Uiso 1.0000
H H62 0.5294(4) -0.0229(2) 0.6627(3) 0.0532 Uiso 1.0000
H H7 0.827(5) 0.086(3) 0.832(3) 0.040(7) Uiso 1.0000
H H10 0.640(5) 0.080(3) 0.851(3) 0.055(9) Uiso 1.0000

loop_
_atom_site_aniso_label
_atom_site_aniso_U_11
_atom_site_aniso_U_22
_atom_site_aniso_U_33
_atom_site_aniso_U_12
_atom_site_aniso_U_13
_atom_site_aniso_U_23
N1 0.0340(10) 0.0457(11) 0.0286(9) -0.0031(8) 0.0072(8) 0.0018(8)
C2 0.0530(14) 0.0405(13) 0.0415(13) 0.0073(11) 0.0078(11) -0.0010(10)
C3 0.0670(17) 0.0407(14) 0.0411(13) -0.0053(12) 0.0103(12) 0.0063(11)
O4 0.0668(13) 0.0525(11) 0.0290(9) -0.0003(8) 0.0077(8) 0.0007(7)
C5 0.0673(17) 0.0453(14) 0.0407(13) 0.0036(12) 0.0145(12) -0.0042(11)
C6 0.0546(15) 0.0395(13) 0.0464(13) -0.0092(11) 0.0094(11) -0.0015(11)
I7 0.03072(11) 0.04955(13) 0.05061(13) 0.00162(6) 0.00685(7) 0.01399(7)

loop_
_atom_type_symbol
_atom_type_scat_dispersion_real
_atom_type_scat_dispersion_imag
_atom_type_scat_source
'I   ' -0.4742 1.8119 International_Tables_Vol_IV_Table_2.2B
'O   ' 0.0106 0.0060 International_Tables_Vol_IV_Table_2.2B
'N   ' 0.0061 0.0033 International_Tables_Vol_IV_Table_2.2B
'C   ' 0.0033 0.0016 International_Tables_Vol_IV_Table_2.2B
'H   ' 0.0000 0.0000 International_Tables_Vol_IV_Table_2.2B

loop_
_geom_angle_atom_site_label_1
_geom_angle_atom_site_label_2
_geom_angle_atom_site_label_3
_geom_angle
_geom_angle_publ_flag
C2 N1 C6 111.8(2) yes
C2 N1 H7 110.(2) no
C6 N1 H7 112.(2) no
C2 N1 H10 111.(2) no
C6 N1 H10 109.(2) no
H7 N1 H10 104.(3) no
N1 C2 C3 109.8(2) yes
N1 C2 H21 109.92(13) no
C3 C2 H21 111.70(15) no
N1 C2 H22 108.50(14) no
C3 C2 H22 107.33(16) no
H21 C2 H22 109.467 no
C2 C3 O4 110.8(2) yes
C2 C3 H31 107.85(16) no
O4 C3 H31 108.30(15) no
C2 C3 H32 110.18(14) no
O4 C3 H32 110.23(13) no
H31 C3 H32 109.467 no
C3 O4 C5 109.7(2) yes
O4 C5 C6 111.5(2) yes
O4 C5 H51 108.13(15) no
C6 C5 H51 107.66(16) no
O4 C5 H52 110.19(13) no
C6 C5 H52 109.78(15) no
H51 C5 H52 109.467 no
N1 C6 C5 109.4(2) yes
N1 C6 H61 111.32(13) no
C5 C6 H61 111.24(15) no
N1 C6 H62 107.63(14) no
C5 C6 H62 107.67(16) no
H61 C6 H62 109.467 no

loop_
_geom_bond_atom_site_label_1
_geom_bond_atom_site_label_2
_geom_bond_distance
_geom_bond_publ_flag
N1 C2 1.481(3) yes
N1 C6 1.493(3) yes
N1 H7 0.79(3) no
N1 H10 0.84(3) no
C2 C3 1.510(4) yes
C2 H21 1.000 no
C2 H22 1.000 no
C3 O4 1.426(3) yes
C3 H31 1.000 no
C3 H32 1.000 no
O4 C5 1.416(3) yes
C5 C6 1.505(4) yes
C5 H51 1.000 no
C5 H52 1.000 no
C6 H61 1.000 no
C6 H62 1.000 no

loop_
_cod_related_entry_id
_cod_related_entry_database
_cod_related_entry_code
1 ChemSpider 14583174
